data_7241989
loop_
_publ_author_name
'Chatenever, Ana R. K.'
'Ehlke, Beatriz'
'Le Maguer\`es, Pierre'
'Reinheimer, Eric W.'
'Song, Xueling'
'Fei, Honghan'
'Oliver, Scott R. J.'

_publ_section_title
;
 Structural diversity of four lanthanide metal--organic frameworks based
 on 2,6-naphthalenedicarboxylate: synthesis, structures and
 photoluminescent properties
;
_journal_issue 6
_journal_name_full CrystEngComm
_journal_page_first 1388
_journal_page_last 1397
_journal_paper_doi 10.1039/D0CE01448F
_journal_volume 23
_journal_year 2021
_chemical_formula_moiety 'C21 H16 N Nd O7.5'
_chemical_formula_sum 'C21 H16 N Nd O7.5'
_chemical_formula_weight 546.59
_space_group_crystal_system monoclinic
_space_group_IT_number 15
_space_group_name_Hall '-C 2yc'
_space_group_name_H-M_alt 'C 1 2/c 1'
_atom_sites_solution_hydrogens geom
_atom_sites_solution_primary dual
_audit_creation_date 2017-11-23
_audit_creation_method
;
Olex2 1.2-ac3
(compiled 2017.03.02 svn.r3394 for Rigaku Oxford Diffraction, GUI svn.r5318)
;
_audit_update_record
;
2020-09-28 deposited with the CCDC.	2020-12-07 downloaded from the CCDC.
;
_cell_angle_alpha 90
_cell_angle_beta 102.907(4)
_cell_angle_gamma 90
_cell_formula_units_Z 8
_cell_length_a 12.4204(5)
_cell_length_b 21.5953(7)
_cell_length_c 16.3081(6)
_cell_measurement_reflns_used 9506
_cell_measurement_temperature 100(2)
_cell_measurement_theta_max 31.2240
_cell_measurement_theta_min 3.6280
_cell_volume 4263.7(3)
_computing_cell_refinement 'CrysAlisPro 1.171.39.33b (Rigaku OD, 2017)'
_computing_data_collection 'CrysAlisPro 1.171.39.33b (Rigaku OD, 2017)'
_computing_data_reduction 'CrysAlisPro 1.171.39.33b (Rigaku OD, 2017)'
_computing_molecular_graphics 'Olex2 (Dolomanov et al., 2009)'
_computing_publication_material 'Olex2 (Dolomanov et al., 2009)'
_computing_structure_refinement 'ShelXL (Sheldrick, 2015)'
_computing_structure_solution 'ShelXT (Sheldrick, 2015)'
_diffrn_ambient_temperature 100(2)
_diffrn_detector 'CCD plate'
_diffrn_detector_type HyPix
_diffrn_measured_fraction_theta_full 0.997
_diffrn_measured_fraction_theta_max 0.997
_diffrn_measurement_details
;
List of Runs (angles in degrees, time in seconds):

  # Type    Start    End  Width  t~exp~   \w     \q     \k     \f   Frames
#--------------------------------------------------------------------------
  1  \w    -30.00   6.00   0.50   65.80    --   -3.94 -37.00 -30.00   72
  2  \w    -23.00  31.00   0.50   65.80    --    2.69 -99.00 -30.00  108
  3  \w    -14.00  24.00   0.50   65.80    --   -3.94 -99.00  30.00   76
  4  \w    -18.00  14.00   0.50   65.80    --   -3.94 -99.00  90.00   64
  5  \w    -10.00  56.00   0.50   65.80    --   -3.94  37.00-180.00  132
;
_diffrn_measurement_device 'four-circle diffractometer'
_diffrn_measurement_device_type 'XtaLAB Synergy, Dualflex, HyPix'
_diffrn_measurement_method '\w scans'
_diffrn_orient_matrix_type 'CrysAlisPro convention (1999,Acta A55,543-557)'
_diffrn_orient_matrix_UB_11 -0.0390498000
_diffrn_orient_matrix_UB_12 -0.0233173000
_diffrn_orient_matrix_UB_13 -0.0165951000
_diffrn_orient_matrix_UB_21 0.0429744000
_diffrn_orient_matrix_UB_22 -0.0187126000
_diffrn_orient_matrix_UB_23 -0.0088030000
_diffrn_orient_matrix_UB_31 0.0078153000
_diffrn_orient_matrix_UB_32 -0.0136632000
_diffrn_orient_matrix_UB_33 0.0404427000
_diffrn_radiation_monochromator mirror
_diffrn_radiation_probe x-ray
_diffrn_radiation_type MoK\a
_diffrn_radiation_wavelength 0.71073
_diffrn_reflns_av_R_equivalents 0.0296
_diffrn_reflns_av_unetI/netI 0.0247
_diffrn_reflns_Laue_measured_fraction_full 0.997
_diffrn_reflns_Laue_measured_fraction_max 0.997
_diffrn_reflns_limit_h_max 16
_diffrn_reflns_limit_h_min -16
_diffrn_reflns_limit_k_max 29
_diffrn_reflns_limit_k_min -27
_diffrn_reflns_limit_l_max 21
_diffrn_reflns_limit_l_min -22
_diffrn_reflns_number 4360
_diffrn_reflns_point_group_measured_fraction_full 0.997
_diffrn_reflns_point_group_measured_fraction_max 0.997
_diffrn_reflns_theta_full 26.000
_diffrn_reflns_theta_max 26.373
_diffrn_reflns_theta_min 3.366
_diffrn_source 'micro-focus sealed X-ray tube'
_diffrn_source_type 'PhotonJet (Mo) X-ray Source'
_exptl_absorpt_coefficient_mu 2.480
_exptl_absorpt_correction_T_max 1.000
_exptl_absorpt_correction_T_min 0.863
_exptl_absorpt_correction_type gaussian
_exptl_absorpt_process_details
;
CrysAlisPro 1.171.39.33b (Rigaku Oxford Diffraction, 2017)
Numerical absorption correction based on gaussian integration over
			a multifaceted crystal model
Empirical absorption correction using spherical harmonics,
 implemented in SCALE3 ABSPACK scaling algorithm.
;
_exptl_crystal_colour colourless
_exptl_crystal_colour_primary colourless
_exptl_crystal_density_diffrn 1.703
_exptl_crystal_description block
_exptl_crystal_F_000 2152
_exptl_crystal_size_max 0.092
_exptl_crystal_size_mid 0.077
_exptl_crystal_size_min 0.065
_refine_diff_density_max 1.043
_refine_diff_density_min -0.640
_refine_diff_density_rms 0.114
_refine_ls_extinction_method none
_refine_ls_goodness_of_fit_ref 1.075
_refine_ls_hydrogen_treatment constr
_refine_ls_matrix_type full
_refine_ls_number_parameters 316
_refine_ls_number_reflns 4360
_refine_ls_number_restraints 38
_refine_ls_restrained_S_all 1.073
_refine_ls_R_factor_all 0.0288
_refine_ls_R_factor_gt 0.0254
_refine_ls_shift/su_max 0.002
_refine_ls_shift/su_mean 0.000
_refine_ls_structure_factor_coef Fsqd
_refine_ls_weighting_details 'w=1/[\s^2^(Fo^2^)+(0.0360P)^2^+15.6013P] where P=(Fo^2^+2Fc^2^)/3'
_refine_ls_weighting_scheme calc
_refine_ls_wR_factor_gt 0.0675
_refine_ls_wR_factor_ref 0.0688
_reflns_Friedel_coverage 0.000
_reflns_number_gt 3954
_reflns_number_total 4360
_reflns_threshold_expression 'I > 2\s(I)'
_cod_data_source_file d0ce01448f2.cif
_cod_data_source_block ucsc_3
_cod_depositor_comments 'Adding full bibliography for 7241989--7241992.cif.'
_cod_original_formula_sum 'C21 H16 N Nd O7.50'
_cod_database_code 7241989
_shelx_shelxl_version_number 2016/6
_chemical_oxdiff_formula 'C21 H16 N Nd O7.5'
_shelx_space_group_comment
;
The symmetry employed for this shelxl refinement is uniquely defined
by the following loop, which should always be used as a source of
symmetry information in preference to the above space-group names.
They are only intended as comments.
;
_diffrn_oxdiff_ac3_digest_frames
;
01ab2f8ef0af72a7dc7008153afe7eb18400452a25c
;
_reflns_odcompleteness_completeness 99.67
_reflns_odcompleteness_iscentric 1
_reflns_odcompleteness_theta 26.32
_olex2_refinement_description
;
1. Fixed Uiso
 At 1.2 times of:
  All C(H) groups
 At 1.5 times of:
  All C(H,H,H) groups
2. Restrained distances
 C19A-C21A \\sim C21A-C20A
 with sigma of 0.001
 C19B-C20B \\sim C20B-C21B
 with sigma of 0.001
3. Rigid body (RIGU) restrains
 C19A, N1A, C21A, C20A
 with sigma for 1-2 distances of 0.001 and sigma for 1-3 distances of 0.001
 C21B, C19B, N1B, C20B
 with sigma for 1-2 distances of 0.001 and sigma for 1-3 distances of 0.001
4. Others
 Fixed Sof: C19B(0.7) H19B(0.7) N1B(0.7) C20B(0.7) H20A(0.7) H20B(0.7)
 H20C(0.7) C20A(0.3) H20D(0.3) H20E(0.3) H20F(0.3) C21B(0.7) H21A(0.7)
 H21B(0.7) H21C(0.7) N1A(0.3) C19A(0.3) H19A(0.3) C21A(0.3) H21D(0.3) H21E(0.3)
 H21F(0.3)
5.a Aromatic/amide H refined with riding coordinates:
 C18(H18), C12(H12), C6(H6), C15(H15), C3(H3), C16(H16), C9(H9), C5(H5),
 C10(H10), C19B(H19B), C19A(H19A)
5.b Idealised Me refined as rotating group:
 C20B(H20A,H20B,H20C), C20A(H20D,H20E,H20F), C21B(H21A,H21B,H21C), C21A(H21D,
 H21E,H21F)
;
_olex2_submission_special_instructions 'No special instructions were received'
_oxdiff_exptl_absorpt_empirical_details
;
Empirical correction (ABSPACK) includes:
- Absorption correction using spherical harmonics
- Frame scaling
;
_oxdiff_exptl_absorpt_empirical_full_max 1.871
_oxdiff_exptl_absorpt_empirical_full_min 0.635

loop_
_space_group_symop_operation_xyz
'x, y, z'
'-x, y, -z+1/2'
'x+1/2, y+1/2, z'
'-x+1/2, y+1/2, -z+1/2'
'-x, -y, -z'
'x, -y, z-1/2'
'-x+1/2, -y+1/2, -z'
'x+1/2, -y+1/2, z-1/2'

loop_
_atom_site_label
_atom_site_type_symbol
_atom_site_fract_x
_atom_site_fract_y
_atom_site_fract_z
_atom_site_U_iso_or_equiv
_atom_site_adp_type
_atom_site_occupancy
_atom_site_site_symmetry_order
_atom_site_calc_flag
_atom_site_refinement_flags_posn
_atom_site_refinement_flags_adp
_atom_site_refinement_flags_occupancy
_atom_site_disorder_assembly
_atom_site_disorder_group
Nd1 Nd 0.47176(2) 0.45299(2) 0.60015(2) 0.01060(7) Uani 1 1 d . . . . .
O5 O 0.57275(18) 0.43898(10) 0.49182(14) 0.0153(4) Uani 1 1 d . . . . .
O7 O 0.500000 0.50378(14) 0.750000 0.0160(6) Uani 1 2 d S T P . .
O1 O 0.32149(19) 0.44323(10) 0.47975(14) 0.0187(5) Uani 1 1 d . . . . .
O6 O 0.6524(2) 0.45579(10) 0.38630(15) 0.0205(5) Uani 1 1 d . . . . .
O2 O 0.37087(19) 0.47450(11) 0.36285(14) 0.0203(5) Uani 1 1 d . . . . .
O4 O 0.37977(18) 0.39485(10) 0.81287(13) 0.0172(4) Uani 1 1 d . . . . .
O3 O 0.34998(19) 0.41050(12) 0.67520(14) 0.0227(5) Uani 1 1 d . . . . .
C13 C 0.6343(3) 0.42156(14) 0.44343(19) 0.0144(6) Uani 1 1 d . . . . .
O8 O 0.4400(2) 0.33894(11) 0.56372(19) 0.0331(6) Uani 1 1 d . . . . .
C1 C 0.3008(3) 0.45732(13) 0.4028(2) 0.0163(6) Uani 1 1 d . . . . .
C7 C 0.3174(3) 0.40009(14) 0.74105(19) 0.0146(6) Uani 1 1 d . . . . .
C14 C 0.6857(3) 0.35834(14) 0.45457(19) 0.0162(6) Uani 1 1 d . . . . .
C17 C 0.7784(3) 0.23898(15) 0.4701(2) 0.0190(6) Uani 1 1 d . . . . .
C18 C 0.6757(3) 0.32103(15) 0.5204(2) 0.0194(7) Uani 1 1 d . . . . .
H18 H 0.637812 0.335594 0.559659 0.023 Uiso 1 1 calc R . . . .
C2 C 0.1821(3) 0.45304(14) 0.3563(2) 0.0174(6) Uani 1 1 d . . . . .
C12 C 0.1503(3) 0.39129(16) 0.8001(2) 0.0196(7) Uani 1 1 d . . . . .
H12 H 0.196164 0.390945 0.853661 0.024 Uiso 1 1 calc R . . . .
C6 C -0.0984(3) 0.45129(16) 0.0973(2) 0.0241(7) Uani 1 1 d . . . . .
H6 H -0.117763 0.450287 0.038827 0.029 Uiso 1 1 calc R . . . .
C8 C 0.1955(3) 0.39345(14) 0.7313(2) 0.0173(6) Uani 1 1 d . . . . .
C15 C 0.7429(4) 0.33620(17) 0.3947(2) 0.0326(9) Uani 1 1 d . . . . .
H15 H 0.750871 0.361401 0.350211 0.039 Uiso 1 1 calc R . . . .
C3 C 0.1540(3) 0.45316(14) 0.2702(2) 0.0170(6) Uani 1 1 d . . . . .
H3 H 0.209264 0.454584 0.239994 0.020 Uiso 1 1 calc R . . . .
C11 C -0.0342(3) 0.38956(16) 0.7091(2) 0.0206(7) Uani 1 1 d . . . . .
C16 C 0.7865(4) 0.27768(18) 0.4021(3) 0.0353(10) Uani 1 1 d . . . . .
H16 H 0.822219 0.263193 0.361424 0.042 Uiso 1 1 calc R . . . .
C9 C 0.1269(3) 0.39308(19) 0.6499(2) 0.0294(8) Uani 1 1 d . . . . .
H9 H 0.158295 0.394269 0.603226 0.035 Uiso 1 1 calc R . . . .
C5 C 0.0104(3) 0.45107(17) 0.1377(2) 0.0241(8) Uani 1 1 d . . . . .
H5 H 0.064551 0.450868 0.106395 0.029 Uiso 1 1 calc R . . . .
C4 C 0.0417(3) 0.45113(14) 0.2265(2) 0.0167(6) Uani 1 1 d . . . . .
C10 C 0.0149(3) 0.3910(2) 0.6389(2) 0.0321(9) Uani 1 1 d . . . . .
H10 H -0.029498 0.390484 0.584816 0.038 Uiso 1 1 calc R . . . .
C19B C 0.4396(8) 0.3027(3) 0.6279(6) 0.067(2) Uani 0.7 1 d D U . A 2
H19B H 0.453380 0.320363 0.681220 0.080 Uiso 0.7 1 calc R . . A 2
N1B N 0.4207(9) 0.2423(3) 0.6213(6) 0.090(3) Uani 0.7 1 d . U . A 2
C20B C 0.4221(17) 0.2041(4) 0.6935(8) 0.178(9) Uani 0.7 1 d D U . A 2
H20A H 0.453542 0.226850 0.743706 0.267 Uiso 0.7 1 calc GR . . A 2
H20B H 0.465752 0.167771 0.690663 0.267 Uiso 0.7 1 calc GR . . A 2
H20C H 0.348013 0.192039 0.694472 0.267 Uiso 0.7 1 calc GR . . A 2
C20A C 0.386(2) 0.2585(9) 0.3653(9) 0.089(8) Uani 0.3 1 d D U . A 1
H20D H 0.313878 0.245447 0.336288 0.133 Uiso 0.3 1 calc GR . . A 1
H20E H 0.439169 0.227206 0.360052 0.133 Uiso 0.3 1 calc GR . . A 1
H20F H 0.404819 0.296499 0.341144 0.133 Uiso 0.3 1 calc GR . . A 1
C21B C 0.400(2) 0.2133(7) 0.5430(7) 0.126(6) Uani 0.7 1 d D U . A 2
H21A H 0.386989 0.244057 0.499399 0.190 Uiso 0.7 1 calc GR . . A 2
H21B H 0.335580 0.187449 0.537182 0.190 Uiso 0.7 1 calc GR . . A 2
H21C H 0.462152 0.188375 0.538463 0.190 Uiso 0.7 1 calc GR . . A 2
N1A N 0.3876(15) 0.2677(6) 0.4494(9) 0.061(4) Uani 0.3 1 d . U . A 1
C19A C 0.4164(12) 0.3262(5) 0.4800(10) 0.039(3) Uani 0.3 1 d D U . A 1
H19A H 0.419775 0.357960 0.442249 0.046 Uiso 0.3 1 calc R . . A 1
C21A C 0.396(3) 0.2141(8) 0.5073(11) 0.068(7) Uani 0.3 1 d D U . A 1
H21D H 0.350964 0.180828 0.479654 0.102 Uiso 0.3 1 calc GR . . A 1
H21E H 0.371809 0.226007 0.556835 0.102 Uiso 0.3 1 calc GR . . A 1
H21F H 0.471775 0.200580 0.522855 0.102 Uiso 0.3 1 calc GR . . A 1

loop_
_atom_site_aniso_label
_atom_site_aniso_U_11
_atom_site_aniso_U_22
_atom_site_aniso_U_33
_atom_site_aniso_U_23
_atom_site_aniso_U_13
_atom_site_aniso_U_12
Nd1 0.00810(10) 0.01265(10) 0.01048(10) 0.00124(5) 0.00084(6) 0.00028(6)
O5 0.0148(11) 0.0136(10) 0.0187(11) 0.0005(8) 0.0066(9) 0.0028(8)
O7 0.0168(16) 0.0162(14) 0.0154(15) 0.000 0.0045(13) 0.000
O1 0.0142(11) 0.0236(11) 0.0159(11) 0.0035(9) -0.0019(9) -0.0047(9)
O6 0.0246(13) 0.0196(11) 0.0194(12) 0.0069(9) 0.0092(10) 0.0092(9)
O2 0.0139(11) 0.0274(12) 0.0173(11) 0.0036(9) -0.0012(9) -0.0070(10)
O4 0.0122(11) 0.0217(11) 0.0168(11) -0.0015(9) 0.0011(9) -0.0054(9)
O3 0.0148(12) 0.0355(14) 0.0179(11) 0.0037(10) 0.0040(9) -0.0067(10)
C13 0.0113(15) 0.0162(14) 0.0152(14) -0.0011(11) 0.0017(12) 0.0019(12)
O8 0.0279(14) 0.0189(12) 0.0528(17) -0.0010(12) 0.0094(13) -0.0009(10)
C1 0.0152(16) 0.0133(14) 0.0175(15) -0.0005(11) -0.0026(13) -0.0020(11)
C7 0.0121(15) 0.0135(14) 0.0177(15) -0.0005(11) 0.0025(12) -0.0022(11)
C14 0.0158(15) 0.0148(14) 0.0184(15) 0.0010(12) 0.0045(12) 0.0033(12)
C17 0.0221(17) 0.0173(15) 0.0197(15) 0.0002(12) 0.0089(14) 0.0045(13)
C18 0.0208(17) 0.0178(15) 0.0220(16) 0.0006(12) 0.0099(14) 0.0069(13)
C2 0.0131(16) 0.0182(15) 0.0184(16) 0.0027(12) -0.0016(13) -0.0046(12)
C12 0.0145(16) 0.0285(17) 0.0151(15) 0.0015(13) 0.0018(12) -0.0003(13)
C6 0.0169(17) 0.039(2) 0.0145(16) -0.0044(13) -0.0008(13) 0.0058(14)
C8 0.0139(16) 0.0191(15) 0.0191(15) -0.0014(12) 0.0039(12) -0.0030(12)
C15 0.050(3) 0.0240(18) 0.033(2) 0.0141(15) 0.0275(19) 0.0156(17)
C3 0.0133(16) 0.0180(15) 0.0189(15) 0.0013(12) 0.0021(13) -0.0008(12)
C11 0.0131(16) 0.0306(18) 0.0178(16) 0.0002(13) 0.0028(13) 0.0007(13)
C16 0.051(3) 0.0290(19) 0.035(2) 0.0106(16) 0.030(2) 0.0215(18)
C9 0.0168(18) 0.056(2) 0.0157(16) 0.0003(16) 0.0054(14) 0.0002(16)
C5 0.0148(17) 0.040(2) 0.0173(17) -0.0057(14) 0.0025(14) 0.0040(14)
C4 0.0144(16) 0.0166(15) 0.0178(15) -0.0005(11) 0.0008(13) 0.0011(12)
C10 0.0172(18) 0.065(3) 0.0121(15) -0.0021(16) -0.0001(13) 0.0005(17)
C19B 0.098(7) 0.034(2) 0.088(6) 0.001(3) 0.061(5) 0.008(3)
N1B 0.160(8) 0.035(2) 0.097(5) -0.001(3) 0.072(6) -0.003(3)
C20B 0.38(3) 0.053(5) 0.146(8) 0.033(5) 0.152(12) 0.030(9)
C20A 0.15(2) 0.058(9) 0.046(5) -0.013(5) 0.006(8) 0.025(12)
C21B 0.21(2) 0.064(7) 0.116(6) -0.029(5) 0.063(9) -0.011(8)
N1A 0.102(12) 0.031(4) 0.047(5) -0.013(4) 0.007(6) -0.020(5)
C19A 0.044(8) 0.023(4) 0.053(7) -0.008(4) 0.019(7) -0.006(5)
C21A 0.12(2) 0.023(5) 0.053(7) -0.016(5) 0.006(10) -0.025(7)

loop_
_atom_type_symbol
_atom_type_description
_atom_type_scat_dispersion_real
_atom_type_scat_dispersion_imag
_atom_type_scat_source
C C 0.0033 0.0016 'International Tables Vol C Tables 4.2.6.8 and 6.1.1.4'
H H 0.0000 0.0000 'International Tables Vol C Tables 4.2.6.8 and 6.1.1.4'
N N 0.0061 0.0033 'International Tables Vol C Tables 4.2.6.8 and 6.1.1.4'
Nd Nd -0.1943 3.0179 'International Tables Vol C Tables 4.2.6.8 and 6.1.1.4'
O O 0.0106 0.0060 'International Tables Vol C Tables 4.2.6.8 and 6.1.1.4'

loop_
_exptl_crystal_face_index_h
_exptl_crystal_face_index_k
_exptl_crystal_face_index_l
_exptl_crystal_face_perp_dist
-9 6 21 0.0296
9 -25 1 0.0365
8 -3 -22 0.0312
-4 22 -14 0.0365
-11 24 5 0.0332
-6 -26 11 0.0444
8 23 9 0.0191
3 17 -19 0.0272
-5 -12 -18 0.0460
-8 -26 -4 0.0478
10 -9 14 0.0350
-15 -7 14 0.0248
4 13 -21 0.0250
16 -3 4 0.0360

loop_
_geom_angle_atom_site_label_1
_geom_angle_atom_site_label_2
_geom_angle_atom_site_label_3
_geom_angle
_geom_angle_site_symmetry_1
_geom_angle_site_symmetry_3
_geom_angle_publ_flag
O5 Nd1 Nd1 35.50(4) 5_666 5_666 ?
O5 Nd1 Nd1 41.86(5) . 5_666 ?
O5 Nd1 O5 77.36(7) . 5_666 ?
O5 Nd1 O7 138.80(6) . . ?
O5 Nd1 O6 126.01(7) . 5_666 ?
O5 Nd1 O2 75.23(8) . 5_666 ?
O5 Nd1 O4 84.88(7) . 2_656 ?
O5 Nd1 C13 24.86(7) 5_666 5_666 ?
O5 Nd1 C13 102.20(7) . 5_666 ?
O5 Nd1 O8 77.62(8) . . ?
O7 Nd1 Nd1 122.06(6) . 5_666 ?
O7 Nd1 O5 96.97(7) . 5_666 ?
O7 Nd1 C13 78.79(8) . 5_666 ?
O1 Nd1 Nd1 68.02(5) . 5_666 ?
O1 Nd1 O5 79.95(8) . . ?
O1 Nd1 O5 66.71(7) . 5_666 ?
O1 Nd1 O7 135.70(6) . . ?
O1 Nd1 O6 76.28(8) . 5_666 ?
O1 Nd1 O2 133.17(7) . 5_666 ?
O1 Nd1 O4 142.08(8) . 2_656 ?
O1 Nd1 C13 70.60(8) . 5_666 ?
O1 Nd1 O8 70.84(9) . . ?
O6 Nd1 Nd1 84.20(5) 5_666 5_666 ?
O6 Nd1 O5 48.76(7) 5_666 5_666 ?
O6 Nd1 O7 63.48(7) 5_666 . ?
O6 Nd1 C13 23.93(8) 5_666 5_666 ?
O6 Nd1 O8 134.86(8) 5_666 . ?
O2 Nd1 Nd1 66.93(5) 5_666 5_666 ?
O2 Nd1 O5 69.44(7) 5_666 5_666 ?
O2 Nd1 O7 64.84(6) 5_666 . ?
O2 Nd1 O6 87.12(8) 5_666 5_666 ?
O2 Nd1 C13 76.66(8) 5_666 5_666 ?
O2 Nd1 O8 138.02(8) 5_666 . ?
O4 Nd1 Nd1 119.29(5) 2_656 5_666 ?
O4 Nd1 O5 142.46(7) 2_656 5_666 ?
O4 Nd1 O7 75.22(7) 2_656 . ?
O4 Nd1 O6 138.69(8) 2_656 5_666 ?
O4 Nd1 O2 74.18(8) 2_656 5_666 ?
O4 Nd1 C13 147.07(8) 2_656 5_666 ?
O4 Nd1 O8 72.04(8) 2_656 . ?
O3 Nd1 Nd1 150.60(6) . 5_666 ?
O3 Nd1 O5 122.82(8) . 5_666 ?
O3 Nd1 O5 147.27(8) . . ?
O3 Nd1 O7 69.17(7) . . ?
O3 Nd1 O1 85.29(8) . . ?
O3 Nd1 O6 77.43(8) . 5_666 ?
O3 Nd1 O2 133.66(8) . 5_666 ?
O3 Nd1 O4 89.25(8) . 2_656 ?
O3 Nd1 C13 100.12(8) . 5_666 ?
O3 Nd1 O8 69.95(9) . . ?
C13 Nd1 Nd1 60.35(6) 5_666 5_666 ?
O8 Nd1 Nd1 110.11(7) . 5_666 ?
O8 Nd1 O5 133.57(8) . 5_666 ?
O8 Nd1 O7 127.05(9) . . ?
O8 Nd1 C13 140.82(9) . 5_666 ?
Nd1 O5 Nd1 102.64(7) . 5_666 ?
C13 O5 Nd1 89.31(17) . 5_666 ?
C13 O5 Nd1 167.9(2) . . ?
Nd1 O7 Nd1 130.69(12) . 2_656 ?
C1 O1 Nd1 137.9(2) . . ?
C13 O6 Nd1 100.40(18) . 5_666 ?
C1 O2 Nd1 131.6(2) . 5_666 ?
C7 O4 Nd1 137.05(19) . 2_656 ?
C7 O3 Nd1 153.2(2) . . ?
O5 C13 Nd1 65.83(16) . 5_666 ?
O5 C13 C14 119.5(3) . . ?
O6 C13 Nd1 55.67(15) . 5_666 ?
O6 C13 O5 121.4(3) . . ?
O6 C13 C14 119.1(3) . . ?
C14 C13 Nd1 173.5(2) . 5_666 ?
C19B O8 Nd1 114.9(4) . . ?
C19A O8 Nd1 114.8(5) . . ?
O1 C1 C2 116.5(3) . . ?
O2 C1 O1 125.3(3) . . ?
O2 C1 C2 118.2(3) . . ?
O4 C7 C8 119.3(3) . . ?
O3 C7 O4 124.6(3) . . ?
O3 C7 C8 116.2(3) . . ?
C18 C14 C13 121.3(3) . . ?
C18 C14 C15 119.3(3) . . ?
C15 C14 C13 119.3(3) . . ?
C17 C17 C18 119.1(4) 7_656 7_656 ?
C17 C17 C16 118.7(4) 7_656 . ?
C16 C17 C18 122.2(3) . 7_656 ?
C14 C18 C17 121.4(3) . 7_656 ?
C14 C18 H18 119.3 . . ?
C17 C18 H18 119.3 7_656 . ?
C6 C2 C1 119.1(3) 2 . ?
C3 C2 C1 120.9(3) . . ?
C3 C2 C6 119.9(3) . 2 ?
C8 C12 H12 119.6 . . ?
C8 C12 C11 120.7(3) . 2_556 ?
C11 C12 H12 119.6 2_556 . ?
C2 C6 H6 119.7 2 . ?
C5 C6 C2 120.6(3) . 2 ?
C5 C6 H6 119.7 . . ?
C12 C8 C7 120.7(3) . . ?
C12 C8 C9 120.2(3) . . ?
C9 C8 C7 119.0(3) . . ?
C14 C15 H15 119.9 . . ?
C16 C15 C14 120.1(3) . . ?
C16 C15 H15 119.9 . . ?
C2 C3 H3 119.6 . . ?
C2 C3 C4 120.7(3) . . ?
C4 C3 H3 119.6 . . ?
C11 C11 C12 118.9(4) 2_556 2_556 ?
C10 C11 C12 121.8(3) . 2_556 ?
C10 C11 C11 119.2(4) . 2_556 ?
C17 C16 H16 119.4 . . ?
C15 C16 C17 121.3(3) . . ?
C15 C16 H16 119.4 . . ?
C8 C9 H9 119.7 . . ?
C10 C9 C8 120.6(3) . . ?
C10 C9 H9 119.7 . . ?
C6 C5 H5 119.7 . . ?
C6 C5 C4 120.7(3) . . ?
C4 C5 H5 119.7 . . ?
C3 C4 C4 119.0(4) . 2 ?
C5 C4 C3 121.9(3) . . ?
C5 C4 C4 119.1(4) . 2 ?
C11 C10 H10 119.8 . . ?
C9 C10 C11 120.5(3) . . ?
C9 C10 H10 119.8 . . ?
O8 C19B H19B 118.1 . . ?
O8 C19B N1B 123.8(8) . . ?
N1B C19B H19B 118.1 . . ?
C19B N1B C20B 122.0(8) . . ?
C19B N1B C21B 120.7(9) . . ?
C21B N1B C20B 117.3(7) . . ?
N1B C20B H20A 109.5 . . ?
N1B C20B H20B 109.5 . . ?
N1B C20B H20C 109.5 . . ?
H20A C20B H20B 109.5 . . ?
H20A C20B H20C 109.5 . . ?
H20B C20B H20C 109.5 . . ?
H20D C20A H20E 109.5 . . ?
H20D C20A H20F 109.5 . . ?
H20E C20A H20F 109.5 . . ?
N1A C20A H20D 109.5 . . ?
N1A C20A H20E 109.5 . . ?
N1A C20A H20F 109.5 . . ?
N1B C21B H21A 109.5 . . ?
N1B C21B H21B 109.5 . . ?
N1B C21B H21C 109.5 . . ?
H21A C21B H21B 109.5 . . ?
H21A C21B H21C 109.5 . . ?
H21B C21B H21C 109.5 . . ?
C20A N1A C21A 120.1(12) . . ?
C19A N1A C20A 115.9(15) . . ?
C19A N1A C21A 120.7(13) . . ?
O8 C19A N1A 122.1(12) . . ?
O8 C19A H19A 118.9 . . ?
N1A C19A H19A 118.9 . . ?
N1A C21A H21D 109.5 . . ?
N1A C21A H21E 109.5 . . ?
N1A C21A H21F 109.5 . . ?
H21D C21A H21E 109.5 . . ?
H21D C21A H21F 109.5 . . ?
H21E C21A H21F 109.5 . . ?

loop_
_geom_bond_atom_site_label_1
_geom_bond_atom_site_label_2
_geom_bond_distance
_geom_bond_site_symmetry_2
_geom_bond_publ_flag
Nd1 Nd1 4.0386(3) 5_666 ?
Nd1 O5 2.403(2) . ?
Nd1 O5 2.762(2) 5_666 ?
Nd1 O7 2.6296(12) . ?
Nd1 O1 2.397(2) . ?
Nd1 O6 2.542(2) 5_666 ?
Nd1 O2 2.472(2) 5_666 ?
Nd1 O4 2.413(2) 2_656 ?
Nd1 O3 2.336(2) . ?
Nd1 C13 3.027(3) 5_666 ?
Nd1 O8 2.543(3) . ?
O5 C13 1.272(4) . ?
O1 C1 1.261(4) . ?
O6 C13 1.248(4) . ?
O2 C1 1.254(4) . ?
O4 C7 1.257(4) . ?
O3 C7 1.249(4) . ?
C13 C14 1.501(4) . ?
O8 C19B 1.307(8) . ?
O8 C19A 1.359(15) . ?
C1 C2 1.503(4) . ?
C7 C8 1.495(4) . ?
C14 C18 1.370(4) . ?
C14 C15 1.413(4) . ?
C17 C17 1.409(6) 7_656 ?
C17 C18 1.411(4) 7_656 ?
C17 C16 1.410(5) . ?
C18 H18 0.9300 . ?
C2 C6 1.416(5) 2 ?
C2 C3 1.369(5) . ?
C12 H12 0.9300 . ?
C12 C8 1.362(4) . ?
C12 C11 1.416(5) 2_556 ?
C6 H6 0.9300 . ?
C6 C5 1.365(5) . ?
C8 C9 1.409(5) . ?
C15 H15 0.9300 . ?
C15 C16 1.370(5) . ?
C3 H3 0.9300 . ?
C3 C4 1.418(5) . ?
C11 C11 1.414(7) 2_556 ?
C11 C10 1.412(5) . ?
C16 H16 0.9300 . ?
C9 H9 0.9300 . ?
C9 C10 1.363(5) . ?
C5 H5 0.9300 . ?
C5 C4 1.414(5) . ?
C4 C4 1.419(6) 2 ?
C10 H10 0.9300 . ?
C19B H19B 0.9300 . ?
C19B N1B 1.326(10) . ?
N1B C20B 1.436(13) . ?
N1B C21B 1.393(13) . ?
C20B H20A 0.9600 . ?
C20B H20B 0.9600 . ?
C20B H20C 0.9600 . ?
C20A H20D 0.9600 . ?
C20A H20E 0.9600 . ?
C20A H20F 0.9600 . ?
C20A N1A 1.38(2) . ?
C21B H21A 0.9600 . ?
C21B H21B 0.9600 . ?
C21B H21C 0.9600 . ?
N1A C19A 1.374(17) . ?
N1A C21A 1.48(3) . ?
C19A H19A 0.9300 . ?
C21A H21D 0.9600 . ?
C21A H21E 0.9600 . ?
C21A H21F 0.9600 . ?

loop_
_geom_torsion_atom_site_label_1
_geom_torsion_atom_site_label_2
_geom_torsion_atom_site_label_3
_geom_torsion_atom_site_label_4
_geom_torsion
_geom_torsion_site_symmetry_1
_geom_torsion_site_symmetry_2
_geom_torsion_site_symmetry_3
_geom_torsion_site_symmetry_4
_geom_torsion_publ_flag
Nd1 O5 C13 Nd1 -172.2(10) . . . 5_666 ?
Nd1 O5 C13 O6 -168.6(8) . . . . ?
Nd1 O5 C13 O6 3.6(3) 5_666 . . . ?
Nd1 O5 C13 C14 12.0(12) . . . . ?
Nd1 O5 C13 C14 -175.9(3) 5_666 . . . ?
Nd1 O1 C1 O2 12.9(5) . . . . ?
Nd1 O1 C1 C2 -167.0(2) . . . . ?
Nd1 O6 C13 O5 -4.0(3) 5_666 . . . ?
Nd1 O6 C13 C14 175.5(2) 5_666 . . . ?
Nd1 O2 C1 O1 -42.9(4) 5_666 . . . ?
Nd1 O2 C1 C2 136.9(2) 5_666 . . . ?
Nd1 O4 C7 O3 50.7(5) 2_656 . . . ?
Nd1 O4 C7 C8 -129.5(3) 2_656 . . . ?
Nd1 O3 C7 O4 -30.8(7) . . . . ?
Nd1 O3 C7 C8 149.5(4) . . . . ?
Nd1 O8 C19B N1B 177.7(8) . . . . ?
Nd1 O8 C19A N1A -174.2(13) . . . . ?
O5 C13 C14 C18 -5.8(5) . . . . ?
O5 C13 C14 C15 172.4(3) . . . . ?
O1 C1 C2 C6 17.7(4) . . . 2 ?
O1 C1 C2 C3 -164.7(3) . . . . ?
O6 C13 C14 C18 174.7(3) . . . . ?
O6 C13 C14 C15 -7.1(5) . . . . ?
O2 C1 C2 C6 -162.1(3) . . . 2 ?
O2 C1 C2 C3 15.4(4) . . . . ?
O4 C7 C8 C12 10.0(5) . . . . ?
O4 C7 C8 C9 -173.6(3) . . . . ?
O3 C7 C8 C12 -170.2(3) . . . . ?
O3 C7 C8 C9 6.2(4) . . . . ?
C13 C14 C18 C17 178.5(3) . . . 7_656 ?
C13 C14 C15 C16 -177.4(4) . . . . ?
O8 C19B N1B C20B 179.4(12) . . . . ?
O8 C19B N1B C21B 0.1(19) . . . . ?
C1 C2 C3 C4 -178.0(3) . . . . ?
C7 C8 C9 C10 -175.9(4) . . . . ?
C14 C15 C16 C17 -1.8(7) . . . . ?
C17 C17 C16 C15 1.6(7) 7_656 . . . ?
C18 C14 C15 C16 0.8(6) . . . . ?
C18 C17 C16 C15 -178.9(4) 7_656 . . . ?
C2 C6 C5 C4 1.5(5) 2 . . . ?
C2 C3 C4 C5 -179.9(3) . . . . ?
C2 C3 C4 C4 2.2(4) . . . 2 ?
C12 C8 C9 C10 0.5(6) . . . . ?
C12 C11 C10 C9 176.0(4) 2_556 . . . ?
C6 C2 C3 C4 -0.4(5) 2 . . . ?
C6 C5 C4 C3 -177.7(3) . . . . ?
C6 C5 C4 C4 0.3(4) . . . 2 ?
C8 C9 C10 C11 0.4(6) . . . . ?
C15 C14 C18 C17 0.2(5) . . . 7_656 ?
C11 C12 C8 C7 175.4(3) 2_556 . . . ?
C11 C12 C8 C9 -0.9(5) 2_556 . . . ?
C11 C11 C10 C9 -0.8(5) 2_556 . . . ?
C20A N1A C19A O8 -168.1(18) . . . . ?
C21A N1A C19A O8 -9(3) . . . . ?

loop_
_exptl_oxdiff_crystal_face_indexfrac_h
_exptl_oxdiff_crystal_face_indexfrac_k
_exptl_oxdiff_crystal_face_indexfrac_l
_exptl_oxdiff_crystal_face_x
_exptl_oxdiff_crystal_face_y
_exptl_oxdiff_crystal_face_z
-8.7097 6.3221 21.4576 -0.1634 -0.6815 0.7134
9.3140 -25.2396 1.0478 0.2074 0.8633 0.4600
7.7227 -3.1051 -22.2731 0.1405 0.5861 -0.7980
-4.1912 21.5212 -13.6686 -0.1113 -0.4625 -0.8796
-10.5915 24.1270 4.7484 -0.2278 -0.9484 -0.2204
-6.1812 -25.8275 10.6295 0.6672 0.1241 0.7345
7.6123 23.1407 8.5812 -0.9792 -0.1814 0.0904
2.7788 17.2688 -18.9269 -0.1971 -0.0371 -0.9797
-5.3675 -11.5368 -18.0031 0.7774 0.1437 -0.6124
-7.8529 -25.8015 -4.0279 0.9751 0.1808 0.1283
10.2661 -9.0967 13.8570 -0.4187 0.4894 0.7649
-15.4558 -7.3962 13.5794 0.5507 -0.6453 0.5295
4.0442 12.5804 -20.9362 -0.1038 0.1227 -0.9870
16.0812 -3.2878 3.8063 -0.6145 0.7191 0.3245
